data_9007809
loop_
_publ_author_name
'Gallucci, J. C.'
'Gerkin, R. E.'
'Reppart, W. J.'

_publ_section_title
;
 Structure of nickel(II) perbromate hexahydrate at 296K
;
_journal_name_full 'Acta Crystallographica, Section C'
_journal_page_first 1580
_journal_page_last 1584
_journal_paper_doi 10.1107/S0108270189013533
_journal_volume 46
_journal_year 1990
_chemical_formula_structural Ni(BrO4)2.6H2O
_chemical_formula_sum 'Br2 H12 Ni O14'
_space_group_IT_number 147
_symmetry_space_group_name_Hall '-P 3'
_symmetry_space_group_name_H-M 'P -3'
_cell_angle_alpha 90
_cell_angle_beta 90
_cell_angle_gamma 120
_cell_length_a 7.874
_cell_length_b 7.874
_cell_length_c 5.423
_cell_formula_units_Z 1
_cell_volume 291.180
_database_code_amcsd 0010171
_exptl_crystal_density_diffrn 2.592
_cod_original_formula_sum 'Ni Br2 O14 H12'
_cod_database_code 9007809
_amcsd_formula_title Ni(BrO4)2.6H2O

loop_
_space_group_symop_operation_xyz
x,y,z
y,-x+y,-z
-x+y,-x,z
-x,-y,-z
-y,x-y,z
x-y,x,-z

loop_
_atom_site_label
_atom_site_fract_x
_atom_site_fract_y
_atom_site_fract_z
_atom_site_U_iso_or_equiv
Ni 0.00000 0.00000 0.50000 0.01800
Br 0.33333 0.66667 0.17900 0.02000
O1 0.33333 0.66667 0.88353 0.03400
O2 0.24091 0.09702 0.27594 0.03500
O3 0.41429 0.52839 0.28054 0.04100
H1 0.28970 0.21130 0.24300 0.08200
H2 0.32950 0.06810 0.29340 0.09300

loop_
_cod_related_entry_id
_cod_related_entry_database
_cod_related_entry_code
1 AMCSD 0010171
